data_4111033
loop_
_publ_author_name
'Jye-Shane Yang'
'Jyu-Lun Yan'
'Chung-Yu Hwang'
'Shih-Yi Chiou'
'Kang-Ling Liau'
'Hui-Hsu Gavin Tsai'
'Gene-Hsiang Lee'
'Shie-Ming Peng'

_publ_section_title
;
 Probing the Intrachain and Interchain Effects on the Fluorescence
 Behavior of Pentiptycene-Derived Oligo(p-phenyleneethynylene)s
;
_journal_name_full 'Journal of the American Chemical Society'
_journal_page_first 14109
_journal_page_last 14119
_journal_paper_doi 10.1021/ja0640389
_journal_volume 128
_journal_year 2006
_chemical_formula_sum 'C81 H72 O6'
_chemical_formula_weight 1141.39
_chemical_name_systematic
; 
 ? 
;
_space_group_IT_number 7
_symmetry_cell_setting monoclinic
_symmetry_space_group_name_Hall 'P -2yc'
_symmetry_space_group_name_H-M 'P 1 c 1'
_atom_sites_solution_hydrogens geom
_atom_sites_solution_primary direct
_atom_sites_solution_secondary difmap
_audit_creation_method SHELXL-97
_cell_angle_alpha 90.00
_cell_angle_beta 108.201(1)
_cell_angle_gamma 90.00
_cell_formula_units_Z 2
_cell_length_a 11.7699(1)
_cell_length_b 17.4973(2)
_cell_length_c 16.1714(1)
_cell_measurement_reflns_used 6788
_cell_measurement_temperature 150(2)
_cell_measurement_theta_max 22.50
_cell_measurement_theta_min 1.00
_cell_volume 3163.73(5)
_computing_cell_refinement 'Siemens SAINT'
_computing_data_collection 'Siemens SMART'
_computing_data_reduction 'Siemens SAINT'
_computing_molecular_graphics 'Siemens SHELXTL'
_computing_publication_material 'Siemens SHELXTL'
_computing_structure_refinement 'SHELXL-97 (Sheldrick, 1997)'
_computing_structure_solution 'SHELXS-97 (Sheldrick, 1990)'
_diffrn_ambient_temperature 150(2)
_diffrn_measured_fraction_theta_full 0.991
_diffrn_measured_fraction_theta_max 0.991
_diffrn_measurement_method '\w scans'
_diffrn_radiation_monochromator graphite
_diffrn_radiation_source 'fine-focus sealed tube'
_diffrn_radiation_type MoK\a
_diffrn_radiation_wavelength 0.71073
_diffrn_reflns_av_R_equivalents 0.0476
_diffrn_reflns_av_sigmaI/netI 0.0803
_diffrn_reflns_limit_h_max 13
_diffrn_reflns_limit_h_min -13
_diffrn_reflns_limit_k_max 20
_diffrn_reflns_limit_k_min -20
_diffrn_reflns_limit_l_max 18
_diffrn_reflns_limit_l_min -19
_diffrn_reflns_number 17386
_diffrn_reflns_theta_full 25.00
_diffrn_reflns_theta_max 25.00
_diffrn_reflns_theta_min 1.16
_diffrn_standards_decay_% 0
_exptl_absorpt_coefficient_mu 0.074
_exptl_absorpt_correction_T_max 0.9766
_exptl_absorpt_correction_T_min 0.8931
_exptl_absorpt_correction_type multi-scan
_exptl_crystal_colour colorless
_exptl_crystal_density_diffrn 1.198
_exptl_crystal_density_meas ?
_exptl_crystal_description plate
_exptl_crystal_F_000 1212
_exptl_crystal_size_max 0.45
_exptl_crystal_size_mid 0.40
_exptl_crystal_size_min 0.03
_refine_diff_density_max 1.425
_refine_diff_density_min -0.586
_refine_diff_density_rms 0.086
_refine_ls_abs_structure_details 'Flack H D (1983), Acta Cryst. A39, 876-881'
_refine_ls_abs_structure_Flack -2(3)
_refine_ls_extinction_coef 0.0035(13)
_refine_ls_extinction_expression Fc^*^=kFc[1+0.001xFc^2^\l^3^/sin(2\q)]^-1/4^
_refine_ls_extinction_method SHELXL
_refine_ls_goodness_of_fit_ref 1.041
_refine_ls_hydrogen_treatment constr
_refine_ls_matrix_type full
_refine_ls_number_parameters 771
_refine_ls_number_reflns 10252
_refine_ls_number_restraints 11
_refine_ls_restrained_S_all 1.056
_refine_ls_R_factor_all 0.1244
_refine_ls_R_factor_gt 0.0973
_refine_ls_shift/su_max 0.006
_refine_ls_shift/su_mean 0.001
_refine_ls_structure_factor_coef Fsqd
_refine_ls_weighting_details 'calc w=1/[\s^2^(Fo^2^)+(0.1648P)^2^+2.8720P] where P=(Fo^2^+2Fc^2^)/3'
_refine_ls_weighting_scheme calc
_refine_ls_wR_factor_gt 0.2443
_refine_ls_wR_factor_ref 0.2673
_reflns_number_gt 7529
_reflns_number_total 10252
_reflns_threshold_expression >2sigma(I)
_cod_data_source_file ja0640389si20060622_042149_1.cif
_cod_data_source_block compound11
_cod_depositor_comments
;
The following automatic conversions were performed:

'_exptl_crystal_density_meas' value 'not_measured' was changed to '?'
- the value is perceived as not measured.

Automatic conversion script
Id: cif_fix_values 3008 2015-01-20 13:52:24Z robertas 
;
_cod_database_code 4111033

loop_
_symmetry_equiv_pos_as_xyz
'x, y, z'
'x, -y, z+1/2'

loop_
_atom_site_label
_atom_site_type_symbol
_atom_site_fract_x
_atom_site_fract_y
_atom_site_fract_z
_atom_site_U_iso_or_equiv
_atom_site_adp_type
_atom_site_occupancy
_atom_site_symmetry_multiplicity
_atom_site_calc_flag
_atom_site_refinement_flags
_atom_site_disorder_assembly
_atom_site_disorder_group
O1 O -0.7831(4) -0.3322(2) -0.3912(3) 0.0298(11) Uani 1 1 d . . .
O2 O -0.7258(4) -1.0153(2) -0.5988(3) 0.0325(11) Uani 1 1 d . . .
H2A H -0.7880 -1.0273 -0.6389 0.049 Uiso 1 1 calc R . .
C1 C -0.7763(5) -0.4093(3) -0.4125(4) 0.0229(14) Uani 1 1 d . . .
C2 C -0.8623(5) -0.4608(3) -0.4022(4) 0.0208(13) Uani 1 1 d . . .
C3 C -0.8544(5) -0.5370(3) -0.4213(4) 0.0181(12) Uani 1 1 d . . .
C4 C -0.7632(5) -0.5652(3) -0.4524(4) 0.0190(13) Uani 1 1 d . . .
C5 C -0.6801(5) -0.5125(3) -0.4624(4) 0.0223(13) Uani 1 1 d . . .
C6 C -0.6861(5) -0.4358(3) -0.4441(4) 0.0241(14) Uani 1 1 d . . .
C7 C -0.7560(5) -0.6449(3) -0.4742(4) 0.0182(12) Uani 1 1 d . . .
C8 C -0.7489(5) -0.7086(3) -0.4940(4) 0.0213(13) Uani 1 1 d . . .
C9 C -0.7436(5) -0.7890(3) -0.5213(4) 0.0240(13) Uani 1 1 d . . .
C10 C -0.8482(5) -0.8295(3) -0.5577(4) 0.0231(14) Uani 1 1 d . . .
C11 C -0.8459(6) -0.9047(4) -0.5874(4) 0.0272(14) Uani 1 1 d . . .
C12 C -0.7358(5) -0.9427(3) -0.5733(4) 0.0268(14) Uani 1 1 d . . .
C13 C -0.6309(5) -0.9008(4) -0.5367(4) 0.0264(14) Uani 1 1 d . . .
C14 C -0.6333(5) -0.8253(3) -0.5113(4) 0.0220(13) Uani 1 1 d . . .
C15 C -0.9696(5) -0.4421(3) -0.3723(4) 0.0217(13) Uani 1 1 d . . .
H15A H -0.9739 -0.3867 -0.3583 0.026 Uiso 1 1 calc R . .
C16 C -0.9577(5) -0.4951(3) -0.2926(4) 0.0247(14) Uani 1 1 d . . .
C17 C -0.9552(6) -0.4716(4) -0.2100(4) 0.0310(15) Uani 1 1 d . . .
H17A H -0.9585 -0.4191 -0.1962 0.037 Uiso 1 1 calc R . .
C18 C -0.9476(6) -0.5288(5) -0.1481(5) 0.047(2) Uani 1 1 d . . .
H18A H -0.9458 -0.5153 -0.0908 0.057 Uiso 1 1 calc R . .
C19 C -0.9427(7) -0.6049(4) -0.1698(5) 0.0408(18) Uani 1 1 d . . .
H19A H -0.9389 -0.6430 -0.1271 0.049 Uiso 1 1 calc R . .
C20 C -0.9430(6) -0.6271(4) -0.2516(5) 0.0356(17) Uani 1 1 d . . .
H20A H -0.9364 -0.6795 -0.2646 0.043 Uiso 1 1 calc R . .
C21 C -0.9532(5) -0.5716(4) -0.3144(4) 0.0265(15) Uani 1 1 d . . .
C22 C -0.9565(5) -0.5850(3) -0.4086(4) 0.0183(12) Uani 1 1 d . . .
H22A H -0.9506 -0.6403 -0.4224 0.022 Uiso 1 1 calc R . .
C23 C -1.0739(6) -0.5481(4) -0.4645(4) 0.0269(14) Uani 1 1 d . . .
C24 C -1.0803(5) -0.4696(4) -0.4454(4) 0.0259(14) Uani 1 1 d . . .
C25 C -1.1785(6) -0.4261(4) -0.4886(4) 0.0321(16) Uani 1 1 d . . .
H25A H -1.1839 -0.3739 -0.4741 0.039 Uiso 1 1 calc R . .
C26 C -1.2706(6) -0.4616(4) -0.5552(4) 0.0341(16) Uani 1 1 d . . .
H26A H -1.3386 -0.4325 -0.5868 0.041 Uiso 1 1 calc R . .
C27 C -1.2637(6) -0.5367(4) -0.5749(5) 0.0335(17) Uani 1 1 d . . .
H27A H -1.3266 -0.5593 -0.6202 0.040 Uiso 1 1 calc R . .
C28 C -1.1654(5) -0.5812(4) -0.5295(4) 0.0250(14) Uani 1 1 d . . .
H28A H -1.1617 -0.6337 -0.5433 0.030 Uiso 1 1 calc R . .
C29 C -0.5858(6) -0.3890(4) -0.4620(4) 0.0278(15) Uani 1 1 d . . .
H29A H -0.5903 -0.3334 -0.4488 0.033 Uiso 1 1 calc R . .
C30 C -0.4713(5) -0.4261(4) -0.4057(4) 0.0260(14) Uani 1 1 d . . .
C31 C -0.3796(6) -0.3906(4) -0.3417(4) 0.0332(16) Uani 1 1 d . . .
H31A H -0.3834 -0.3377 -0.3299 0.040 Uiso 1 1 calc R . .
C32 C -0.2804(6) -0.4351(4) -0.2946(4) 0.0355(17) Uani 1 1 d . . .
H32A H -0.2177 -0.4121 -0.2495 0.043 Uiso 1 1 calc R . .
C33 C -0.2734(7) -0.5114(4) -0.3134(5) 0.0378(17) Uani 1 1 d . . .
H33A H -0.2056 -0.5406 -0.2820 0.045 Uiso 1 1 calc R . .
C34 C -0.3640(5) -0.5452(4) -0.3772(4) 0.0285(15) Uani 1 1 d . . .
H34A H -0.3588 -0.5977 -0.3904 0.034 Uiso 1 1 calc R . .
C35 C -0.4641(5) -0.5027(4) -0.4230(4) 0.0237(14) Uani 1 1 d . . .
C36 C -0.5746(5) -0.5318(3) -0.4949(4) 0.0213(13) Uani 1 1 d . . .
H36A H -0.5699 -0.5874 -0.5077 0.026 Uiso 1 1 calc R . .
C37 C -0.5849(5) -0.4815(3) -0.5725(4) 0.0252(14) Uani 1 1 d . . .
C38 C -0.5895(6) -0.5049(4) -0.6546(4) 0.0322(16) Uani 1 1 d . . .
H38A H -0.5858 -0.5578 -0.6669 0.039 Uiso 1 1 calc R . .
C39 C -0.5999(6) -0.4497(5) -0.7209(4) 0.0420(19) Uani 1 1 d . . .
H39A H -0.5985 -0.4656 -0.7767 0.050 Uiso 1 1 calc R . .
C40 C -0.6116(7) -0.3746(5) -0.7051(5) 0.049(2) Uani 1 1 d . . .
H40A H -0.6225 -0.3388 -0.7511 0.058 Uiso 1 1 calc R . .
C41 C -0.6078(7) -0.3481(5) -0.6210(5) 0.0434(18) Uani 1 1 d . . .
H41A H -0.6136 -0.2952 -0.6097 0.052 Uiso 1 1 calc R . .
C42 C -0.5952(6) -0.4031(4) -0.5551(4) 0.0330(16) Uani 1 1 d . . .
C43 C -0.9741(5) -0.7976(3) -0.5759(4) 0.0235(14) Uani 1 1 d . . .
H43A H -0.9754 -0.7438 -0.5553 0.028 Uiso 1 1 calc R . .
C44 C -1.0384(5) -0.8538(3) -0.5334(4) 0.0267(14) Uani 1 1 d . . .
C45 C -1.0949(6) -0.8361(4) -0.4715(4) 0.0333(16) Uani 1 1 d . . .
H45A H -1.0939 -0.7853 -0.4506 0.040 Uiso 1 1 calc R . .
C46 C -1.1525(6) -0.8937(4) -0.4410(5) 0.0360(17) Uani 1 1 d . . .
H46A H -1.1921 -0.8821 -0.3996 0.043 Uiso 1 1 calc R . .
C47 C -1.1526(6) -0.9671(4) -0.4702(5) 0.0377(18) Uani 1 1 d . . .
H47A H -1.1924 -1.0058 -0.4487 0.045 Uiso 1 1 calc R . .
C48 C -1.0944(5) -0.9863(4) -0.5321(4) 0.0309(16) Uani 1 1 d . . .
H48A H -1.0943 -1.0376 -0.5515 0.037 Uiso 1 1 calc R . .
C49 C -1.0390(5) -0.9304(4) -0.5630(4) 0.0273(15) Uani 1 1 d . . .
C50 C -0.9719(5) -0.9380(3) -0.6300(4) 0.0236(14) Uani 1 1 d . . .
H50A H -0.9706 -0.9916 -0.6513 0.028 Uiso 1 1 calc R . .
C51 C -1.0334(6) -0.8823(4) -0.7020(4) 0.0299(15) Uani 1 1 d . . .
C52 C -1.0834(6) -0.8996(4) -0.7885(4) 0.0359(17) Uani 1 1 d . . .
H52A H -1.0802 -0.9503 -0.8089 0.043 Uiso 1 1 calc R . .
C53 C -1.1383(7) -0.8422(4) -0.8456(5) 0.0445(19) Uani 1 1 d . . .
H53A H -1.1732 -0.8541 -0.9055 0.053 Uiso 1 1 calc R . .
C54 C -1.1438(7) -0.7681(4) -0.8182(5) 0.0415(18) Uani 1 1 d . . .
H54A H -1.1848 -0.7300 -0.8583 0.050 Uiso 1 1 calc R . .
C55 C -1.0888(5) -0.7498(4) -0.7312(4) 0.0282(15) Uani 1 1 d . . .
H55A H -1.0880 -0.6985 -0.7118 0.034 Uiso 1 1 calc R . .
C56 C -1.0352(5) -0.8071(3) -0.6731(4) 0.0269(14) Uani 1 1 d . . .
C57 C -0.5043(6) -0.9301(4) -0.5233(4) 0.0288(15) Uani 1 1 d . . .
H57A H -0.5025 -0.9843 -0.5422 0.035 Uiso 1 1 calc R . .
C58 C -0.4495(5) -0.8743(4) -0.5737(4) 0.0275(14) Uani 1 1 d . . .
C59 C -0.3995(5) -0.8916(4) -0.6377(4) 0.0310(15) Uani 1 1 d . . .
H59A H -0.3985 -0.9427 -0.6573 0.037 Uiso 1 1 calc R . .
C60 C -0.3497(6) -0.8315(4) -0.6738(5) 0.0344(17) Uani 1 1 d . . .
H60A H -0.3141 -0.8424 -0.7177 0.041 Uiso 1 1 calc R . .
C61 C -0.3524(6) -0.7569(4) -0.6456(5) 0.0392(17) Uani 1 1 d . . .
H61A H -0.3181 -0.7173 -0.6701 0.047 Uiso 1 1 calc R . .
C62 C -0.4040(6) -0.7396(4) -0.5826(5) 0.0365(17) Uani 1 1 d . . .
H62A H -0.4071 -0.6882 -0.5645 0.044 Uiso 1 1 calc R . .
C63 C -0.4515(5) -0.7981(4) -0.5457(4) 0.0274(15) Uani 1 1 d . . .
C64 C -0.5107(5) -0.7906(4) -0.4731(4) 0.0283(15) Uani 1 1 d . . .
H64A H -0.5136 -0.7366 -0.4536 0.034 Uiso 1 1 calc R . .
C65 C -0.4405(5) -0.8427(4) -0.4000(4) 0.0315(16) Uani 1 1 d . . .
C66 C -0.3821(6) -0.8226(5) -0.3133(5) 0.0431(19) Uani 1 1 d . . .
H66A H -0.3836 -0.7712 -0.2949 0.052 Uiso 1 1 calc R . .
C67 C -0.3225(7) -0.8776(5) -0.2549(5) 0.052(2) Uani 1 1 d . . .
H67A H -0.2830 -0.8639 -0.1961 0.063 Uiso 1 1 calc R . .
C68 C -0.3195(6) -0.9542(5) -0.2816(5) 0.049(2) Uani 1 1 d . . .
H68A H -0.2780 -0.9919 -0.2412 0.059 Uiso 1 1 calc R . .
C69 C -0.3787(6) -0.9738(4) -0.3688(5) 0.0403(18) Uani 1 1 d . . .
H69A H -0.3777 -1.0252 -0.3876 0.048 Uiso 1 1 calc R . .
C70 C -0.4382(6) -0.9183(4) -0.4272(5) 0.0307(15) Uani 1 1 d . . .
C71 C -0.7317(7) -0.3161(4) -0.2980(4) 0.0381(17) Uani 1 1 d . . .
H71A H -0.6442 -0.3246 -0.2798 0.046 Uiso 1 1 calc R . .
H71B H -0.7663 -0.3515 -0.2645 0.046 Uiso 1 1 calc R . .
C72 C -0.7566(8) -0.2360(4) -0.2789(5) 0.047(2) Uani 1 1 d . . .
H72A H -0.7288 -0.2284 -0.2150 0.057 Uiso 1 1 calc R . .
H72B H -0.8441 -0.2275 -0.2997 0.057 Uiso 1 1 calc R . .
C73 C -0.6966(9) -0.1769(4) -0.3206(6) 0.055(2) Uani 1 1 d . B .
H73A H -0.7251 -0.1839 -0.3846 0.066 Uiso 1 1 calc R . .
H73B H -0.6091 -0.1857 -0.3003 0.066 Uiso 1 1 calc R . .
C74 C -0.7221(11) -0.0940(5) -0.2990(6) 0.081(4) Uani 1 1 d D . .
H74A H -0.8083 -0.0829 -0.3261 0.097 Uiso 0.70 1 calc PR A 1
H74B H -0.7033 -0.0886 -0.2352 0.097 Uiso 0.70 1 calc PR A 1
H74C H -0.7769 -0.0959 -0.2635 0.097 Uiso 0.30 1 d PR A 2
H74D H -0.6461 -0.0711 -0.2624 0.097 Uiso 0.30 1 d PR A 2
C75 C -0.6489(12) -0.0361(6) -0.3314(9) 0.064(3) Uiso 0.70 1 d PD B 1
H75A H -0.6808 -0.0342 -0.3957 0.076 Uiso 0.70 1 calc PR B 1
H75B H -0.5655 -0.0549 -0.3158 0.076 Uiso 0.70 1 calc PR B 1
C76 C -0.6466(13) 0.0464(8) -0.2960(11) 0.081(5) Uiso 0.70 1 d PD B 1
H76A H -0.6206 0.0451 -0.2315 0.098 Uiso 0.70 1 calc PR B 1
H76B H -0.5881 0.0773 -0.3141 0.098 Uiso 0.70 1 calc PR B 1
C77 C -0.7694(15) 0.0834(8) -0.3297(13) 0.103(6) Uiso 0.70 1 d PD B 1
H77A H -0.8259 0.0589 -0.3035 0.123 Uiso 0.70 1 calc PR B 1
H77B H -0.8018 0.0789 -0.3938 0.123 Uiso 0.70 1 calc PR B 1
C78 C -0.7494(15) 0.1680(7) -0.3020(10) 0.070(4) Uiso 0.70 1 d PD B 1
H78A H -0.8257 0.1955 -0.3224 0.105 Uiso 0.70 1 calc PR B 1
H78B H -0.6924 0.1910 -0.3278 0.105 Uiso 0.70 1 calc PR B 1
H78C H -0.7176 0.1713 -0.2385 0.105 Uiso 0.70 1 calc PR B 1
C75' C -0.777(4) -0.0400(15) -0.3756(14) 0.101(13) Uiso 0.30 1 d PD B 2
H75C H -0.8532 -0.0605 -0.4151 0.121 Uiso 0.30 1 calc PR B 2
H75D H -0.7213 -0.0298 -0.4091 0.121 Uiso 0.30 1 calc PR B 2
C76' C -0.798(3) 0.0319(16) -0.328(2) 0.066(8) Uiso 0.30 1 d PD B 2
H76C H -0.8066 0.0176 -0.2707 0.079 Uiso 0.30 1 calc PR B 2
H76D H -0.8729 0.0576 -0.3624 0.079 Uiso 0.30 1 calc PR B 2
C77' C -0.691(4) 0.0868(17) -0.314(3) 0.087(11) Uiso 0.30 1 d PD B 2
H77C H -0.6201 0.0584 -0.2783 0.104 Uiso 0.30 1 calc PR B 2
H77D H -0.6807 0.0931 -0.3722 0.104 Uiso 0.30 1 calc PR B 2
C78' C -0.681(4) 0.1673(17) -0.275(2) 0.075(10) Uiso 0.30 1 d PD B 2
H78D H -0.6004 0.1874 -0.2663 0.112 Uiso 0.30 1 calc PR B 2
H78E H -0.6959 0.1649 -0.2184 0.112 Uiso 0.30 1 calc PR B 2
H78F H -0.7400 0.2010 -0.3141 0.112 Uiso 0.30 1 calc PR B 2
O3 O -0.8948(7) -1.1245(3) -0.6311(5) 0.081(2) Uani 1 1 d . . .
H3 H -0.8648 -1.0819 -0.6366 0.122 Uiso 1 1 calc R . .
O4 O -0.5175(6) -0.1607(4) -0.4913(5) 0.078(2) Uiso 1 1 d D C 1
H4 H -0.4950 -0.1753 -0.5332 0.117 Uiso 1 1 d R . .
O5 O -0.9102(7) -1.2369(4) -0.5251(5) 0.080(2) Uani 1 1 d . . .
H5 H -0.8985 -1.1969 -0.5500 0.121 Uiso 1 1 calc R . .
O6 O -0.3437(5) -0.2353(3) -0.5646(4) 0.0515(14) Uani 1 1 d . . .
H6' H -0.3226 -0.2467 -0.6123 0.077 Uiso 1 1 d . . .
H6 H -0.3045 -0.1899 -0.5533 0.077 Uiso 1 1 d . . .
C79 C -0.9832(10) -1.1434(5) -0.7090(6) 0.069(3) Uani 1 1 d . . .
H79A H -1.0562 -1.1589 -0.6965 0.103 Uiso 1 1 calc R . .
H79B H -0.9551 -1.1855 -0.7374 0.103 Uiso 1 1 calc R . .
H79C H -1.0004 -1.0988 -0.7476 0.103 Uiso 1 1 calc R . .
C80 C -0.4453(10) -0.1888(7) -0.4173(7) 0.087(3) Uiso 1 1 d D . .
H80A H -0.4294 -0.2429 -0.4253 0.131 Uiso 1 1 d R C .
H80B H -0.4833 -0.1840 -0.3716 0.131 Uiso 1 1 d R . .
H80C H -0.3698 -0.1604 -0.4003 0.131 Uiso 1 1 d R . .
C81 C -1.0239(16) -1.2331(9) -0.5125(12) 0.138(6) Uiso 1 1 d . . .
H81A H -1.0601 -1.2841 -0.5201 0.208 Uiso 1 1 calc R . .
H81B H -1.0754 -1.1980 -0.5552 0.208 Uiso 1 1 calc R . .
H81C H -1.0147 -1.2146 -0.4536 0.208 Uiso 1 1 calc R . .

loop_
_atom_site_aniso_label
_atom_site_aniso_U_11
_atom_site_aniso_U_22
_atom_site_aniso_U_33
_atom_site_aniso_U_23
_atom_site_aniso_U_13
_atom_site_aniso_U_12
O1 0.034(2) 0.015(2) 0.036(3) -0.0055(18) 0.004(2) 0.0007(18)
O2 0.034(3) 0.019(2) 0.047(3) -0.005(2) 0.016(2) 0.0026(18)
C1 0.029(3) 0.016(3) 0.021(3) -0.004(2) 0.003(3) 0.003(2)
C2 0.023(3) 0.020(3) 0.018(3) -0.001(2) 0.005(3) -0.001(2)
C3 0.019(3) 0.016(3) 0.017(3) 0.002(2) 0.001(2) 0.002(2)
C4 0.013(3) 0.020(3) 0.022(3) 0.000(2) 0.003(2) -0.001(2)
C5 0.023(3) 0.025(3) 0.017(3) -0.002(2) 0.004(3) 0.003(3)
C6 0.020(3) 0.032(4) 0.017(3) 0.001(3) 0.000(2) -0.004(3)
C7 0.009(3) 0.025(3) 0.022(3) -0.002(2) 0.008(2) 0.000(2)
C8 0.014(3) 0.023(3) 0.027(3) -0.001(3) 0.007(2) 0.001(2)
C9 0.019(3) 0.025(3) 0.028(3) -0.004(3) 0.007(3) -0.004(2)
C10 0.020(3) 0.018(3) 0.032(4) -0.005(3) 0.009(3) -0.001(2)
C11 0.025(3) 0.033(4) 0.026(3) 0.001(3) 0.011(3) -0.002(3)
C12 0.023(3) 0.023(3) 0.039(4) 0.003(3) 0.015(3) 0.001(3)
C13 0.020(3) 0.030(3) 0.031(4) 0.004(3) 0.012(3) 0.001(3)
C14 0.022(3) 0.015(3) 0.031(3) 0.000(2) 0.010(3) 0.004(2)
C15 0.018(3) 0.022(3) 0.030(4) -0.002(3) 0.014(3) 0.002(2)
C16 0.015(3) 0.034(4) 0.023(3) -0.007(3) 0.003(3) 0.002(3)
C17 0.021(3) 0.041(4) 0.031(4) -0.008(3) 0.007(3) -0.001(3)
C18 0.026(4) 0.086(6) 0.027(4) 0.009(4) 0.004(3) 0.001(4)
C19 0.048(5) 0.051(5) 0.020(4) 0.006(3) 0.005(3) 0.002(4)
C20 0.029(4) 0.031(4) 0.048(5) 0.012(3) 0.014(3) 0.005(3)
C21 0.018(3) 0.028(4) 0.034(4) 0.007(3) 0.008(3) 0.001(3)
C22 0.015(3) 0.019(3) 0.022(3) 0.001(2) 0.006(2) 0.001(2)
C23 0.035(4) 0.033(4) 0.017(3) -0.002(3) 0.015(3) -0.001(3)
C24 0.022(3) 0.039(4) 0.019(3) 0.004(3) 0.009(3) 0.001(3)
C25 0.025(4) 0.037(4) 0.036(4) 0.006(3) 0.011(3) 0.005(3)
C26 0.025(4) 0.048(4) 0.027(4) 0.010(3) 0.004(3) 0.002(3)
C27 0.023(4) 0.050(5) 0.029(4) -0.011(3) 0.011(3) -0.016(3)
C28 0.024(3) 0.035(4) 0.019(3) -0.004(3) 0.011(3) -0.002(3)
C29 0.029(4) 0.025(3) 0.036(4) -0.005(3) 0.021(3) -0.010(3)
C30 0.019(3) 0.035(4) 0.027(4) -0.005(3) 0.010(3) -0.011(3)
C31 0.032(4) 0.044(4) 0.027(4) -0.012(3) 0.013(3) -0.016(3)
C32 0.024(4) 0.057(5) 0.023(4) -0.007(3) 0.005(3) -0.012(3)
C33 0.033(4) 0.052(5) 0.033(4) 0.000(3) 0.017(3) -0.004(3)
C34 0.019(3) 0.044(4) 0.022(3) -0.002(3) 0.005(3) 0.003(3)
C35 0.022(3) 0.032(4) 0.019(3) -0.002(3) 0.010(3) -0.012(3)
C36 0.019(3) 0.022(3) 0.024(3) -0.007(3) 0.007(3) -0.003(2)
C37 0.016(3) 0.027(3) 0.032(4) -0.001(3) 0.005(3) -0.002(2)
C38 0.025(4) 0.052(5) 0.022(4) -0.010(3) 0.010(3) -0.015(3)
C39 0.037(4) 0.072(6) 0.013(3) -0.001(3) 0.002(3) -0.011(4)
C40 0.040(4) 0.068(6) 0.035(5) 0.020(4) 0.008(4) 0.004(4)
C41 0.045(4) 0.047(4) 0.036(4) 0.004(3) 0.010(4) -0.011(3)
C42 0.022(3) 0.047(4) 0.025(4) 0.004(3) 0.001(3) -0.006(3)
C43 0.017(3) 0.016(3) 0.042(4) -0.004(3) 0.017(3) -0.002(2)
C44 0.020(3) 0.027(3) 0.032(4) 0.002(3) 0.008(3) 0.003(3)
C45 0.019(3) 0.049(4) 0.030(4) -0.003(3) 0.005(3) -0.007(3)
C46 0.021(3) 0.053(5) 0.034(4) 0.009(3) 0.008(3) 0.000(3)
C47 0.026(4) 0.053(5) 0.034(4) 0.019(4) 0.008(3) 0.004(3)
C48 0.020(3) 0.026(3) 0.037(4) 0.010(3) -0.005(3) -0.006(3)
C49 0.014(3) 0.028(3) 0.035(4) 0.000(3) 0.000(3) -0.003(3)
C50 0.026(3) 0.014(3) 0.034(4) -0.002(3) 0.014(3) -0.003(2)
C51 0.027(4) 0.028(4) 0.034(4) -0.005(3) 0.009(3) 0.001(3)
C52 0.043(4) 0.033(4) 0.030(4) -0.010(3) 0.008(3) -0.006(3)
C53 0.049(5) 0.045(5) 0.033(4) 0.009(3) 0.005(4) -0.001(4)
C54 0.048(5) 0.038(4) 0.040(5) 0.013(3) 0.015(4) 0.015(3)
C55 0.021(3) 0.027(3) 0.036(4) 0.005(3) 0.009(3) 0.002(3)
C56 0.021(3) 0.024(3) 0.038(4) -0.003(3) 0.013(3) -0.007(3)
C57 0.028(3) 0.030(4) 0.034(4) -0.004(3) 0.019(3) -0.002(3)
C58 0.012(3) 0.041(4) 0.027(4) 0.002(3) 0.003(3) 0.002(3)
C59 0.017(3) 0.041(4) 0.034(4) 0.000(3) 0.006(3) 0.011(3)
C60 0.028(4) 0.047(5) 0.035(4) 0.008(3) 0.019(3) 0.009(3)
C61 0.032(4) 0.050(5) 0.035(4) 0.000(3) 0.012(3) -0.009(3)
C62 0.027(4) 0.034(4) 0.050(5) 0.006(3) 0.014(3) 0.002(3)
C63 0.023(3) 0.025(3) 0.032(4) 0.001(3) 0.005(3) -0.001(3)
C64 0.022(3) 0.027(3) 0.036(4) -0.008(3) 0.009(3) 0.001(3)
C65 0.019(3) 0.049(4) 0.030(4) 0.001(3) 0.012(3) -0.006(3)
C66 0.028(4) 0.062(5) 0.043(5) -0.009(4) 0.016(3) -0.006(3)
C67 0.038(4) 0.079(6) 0.033(4) 0.005(4) 0.001(4) 0.007(4)
C68 0.023(4) 0.075(6) 0.048(5) 0.012(4) 0.009(3) 0.003(4)
C69 0.028(4) 0.050(5) 0.049(5) 0.017(4) 0.020(4) 0.009(3)
C70 0.020(3) 0.030(4) 0.045(4) 0.001(3) 0.014(3) 0.003(3)
C71 0.045(4) 0.031(4) 0.030(4) -0.003(3) 0.000(3) -0.002(3)
C72 0.062(5) 0.043(4) 0.031(4) -0.008(3) 0.007(4) 0.013(4)
C73 0.071(6) 0.029(4) 0.056(5) -0.013(4) 0.008(5) -0.001(4)
C74 0.149(11) 0.046(5) 0.034(5) -0.008(4) 0.010(6) -0.006(6)
O3 0.071(4) 0.045(4) 0.100(5) 0.010(3) -0.013(4) -0.019(3)
O5 0.070(4) 0.086(5) 0.082(5) 0.012(4) 0.018(4) -0.007(4)
O6 0.044(3) 0.051(3) 0.052(3) 0.000(3) 0.004(3) 0.001(2)
C79 0.084(7) 0.045(5) 0.062(6) -0.005(4) 0.000(5) 0.005(5)

loop_
_atom_type_symbol
_atom_type_description
_atom_type_scat_dispersion_real
_atom_type_scat_dispersion_imag
_atom_type_scat_source
C C 0.0033 0.0016 'International Tables Vol C Tables 4.2.6.8 and 6.1.1.4'
H H 0.0000 0.0000 'International Tables Vol C Tables 4.2.6.8 and 6.1.1.4'
O O 0.0106 0.0060 'International Tables Vol C Tables 4.2.6.8 and 6.1.1.4'

loop_
_geom_angle_atom_site_label_1
_geom_angle_atom_site_label_2
_geom_angle_atom_site_label_3
_geom_angle
C1 O1 C71 113.6(5)
C6 C1 O1 121.2(5)
C6 C1 C2 119.4(5)
O1 C1 C2 119.4(5)
C3 C2 C1 119.5(5)
C3 C2 C15 113.6(5)
C1 C2 C15 126.9(5)
C2 C3 C4 122.1(5)
C2 C3 C22 112.9(5)
C4 C3 C22 124.9(5)
C5 C4 C3 116.8(5)
C5 C4 C7 120.9(5)
C3 C4 C7 122.3(5)
C6 C5 C4 122.4(6)
C6 C5 C36 112.9(5)
C4 C5 C36 124.7(5)
C5 C6 C1 119.8(5)
C5 C6 C29 112.6(5)
C1 C6 C29 127.6(6)
C8 C7 C4 177.9(6)
C7 C8 C9 178.2(7)
C10 C9 C14 118.9(5)
C10 C9 C8 119.9(5)
C14 C9 C8 121.2(5)
C9 C10 C11 121.1(6)
C9 C10 C43 125.2(5)
C11 C10 C43 113.5(5)
C10 C11 C12 120.1(6)
C10 C11 C50 112.9(5)
C12 C11 C50 127.0(6)
O2 C12 C13 118.2(5)
O2 C12 C11 123.8(6)
C13 C12 C11 117.8(6)
C14 C13 C12 121.9(6)
C14 C13 C57 112.8(5)
C12 C13 C57 125.3(6)
C13 C14 C9 120.0(5)
C13 C14 C64 113.5(5)
C9 C14 C64 126.5(5)
C2 C15 C24 106.1(5)
C2 C15 C16 105.4(5)
C24 C15 C16 106.5(5)
C21 C16 C17 122.6(6)
C21 C16 C15 111.3(5)
C17 C16 C15 126.1(6)
C16 C17 C18 117.0(7)
C19 C18 C17 120.4(7)
C20 C19 C18 121.8(7)
C19 C20 C21 118.9(7)
C20 C21 C16 119.4(6)
C20 C21 C22 126.5(6)
C16 C21 C22 114.2(5)
C21 C22 C3 105.8(5)
C21 C22 C23 105.1(5)
C3 C22 C23 106.8(5)
C28 C23 C24 119.5(6)
C28 C23 C22 128.2(6)
C24 C23 C22 112.3(5)
C25 C24 C23 121.2(6)
C25 C24 C15 126.3(6)
C23 C24 C15 112.4(5)
C24 C25 C26 117.9(6)
C27 C26 C25 121.0(6)
C26 C27 C28 121.0(6)
C23 C28 C27 119.3(6)
C42 C29 C30 107.8(5)
C42 C29 C6 106.4(5)
C30 C29 C6 104.4(5)
C35 C30 C31 120.3(6)
C35 C30 C29 113.2(5)
C31 C30 C29 126.5(6)
C30 C31 C32 118.4(6)
C33 C32 C31 120.7(6)
C34 C33 C32 120.0(7)
C33 C34 C35 120.1(7)
C30 C35 C34 120.4(6)
C30 C35 C36 112.7(5)
C34 C35 C36 126.9(6)
C37 C36 C5 107.1(5)
C37 C36 C35 105.4(5)
C5 C36 C35 104.7(5)
C38 C37 C42 120.1(6)
C38 C37 C36 126.9(6)
C42 C37 C36 113.0(6)
C37 C38 C39 119.7(7)
C40 C39 C38 120.6(7)
C39 C40 C41 121.4(7)
C42 C41 C40 117.7(7)
C41 C42 C37 120.5(6)
C41 C42 C29 127.3(6)
C37 C42 C29 112.1(6)
C56 C43 C10 106.1(5)
C56 C43 C44 104.7(5)
C10 C43 C44 105.4(5)
C45 C44 C49 119.7(6)
C45 C44 C43 126.3(6)
C49 C44 C43 114.0(5)
C46 C45 C44 119.2(7)
C47 C46 C45 120.5(7)
C46 C47 C48 121.2(6)
C49 C48 C47 118.8(6)
C48 C49 C44 120.6(6)
C48 C49 C50 127.7(6)
C44 C49 C50 111.7(5)
C51 C50 C49 105.0(5)
C51 C50 C11 105.1(5)
C49 C50 C11 106.7(5)
C52 C51 C56 120.2(6)
C52 C51 C50 126.2(6)
C56 C51 C50 113.7(6)
C51 C52 C53 118.9(7)
C54 C53 C52 121.9(7)
C53 C54 C55 119.3(6)
C56 C55 C54 119.3(6)
C55 C56 C51 120.4(6)
C55 C56 C43 126.3(6)
C51 C56 C43 113.4(5)
C70 C57 C13 105.4(5)
C70 C57 C58 107.0(5)
C13 C57 C58 105.4(5)
C59 C58 C63 120.3(6)
C59 C58 C57 127.5(6)
C63 C58 C57 112.1(6)
C58 C59 C60 118.5(6)
C61 C60 C59 120.6(6)
C62 C61 C60 120.8(7)
C61 C62 C63 119.2(7)
C62 C63 C58 120.6(6)
C62 C63 C64 127.0(6)
C58 C63 C64 112.4(5)
C14 C64 C65 107.2(5)
C14 C64 C63 104.8(5)
C65 C64 C63 106.0(5)
C70 C65 C66 120.1(6)
C70 C65 C64 112.6(6)
C66 C65 C64 127.3(6)
C67 C66 C65 119.8(8)
C66 C67 C68 120.6(8)
C69 C68 C67 119.1(7)
C70 C69 C68 119.9(7)
C69 C70 C65 120.4(7)
C69 C70 C57 126.3(6)
C65 C70 C57 113.3(6)
O1 C71 C72 110.6(5)
C71 C72 C73 113.5(7)
C72 C73 C74 112.8(8)
C75 C74 C75' 56.9(18)
C75 C74 C73 112.1(9)
C75' C74 C73 117.4(13)
C74 C75 C76 116.0(11)
C77 C76 C75 111.0(11)
C76 C77 C78 105.2(13)
C74 C75' C76' 101(2)
C75' C76' C77' 109(3)
C78' C77' C76' 126(3)

loop_
_geom_bond_atom_site_label_1
_geom_bond_atom_site_label_2
_geom_bond_distance
O1 C1 1.401(7)
O1 C71 1.466(8)
O2 C12 1.352(7)
C1 C6 1.394(9)
C1 C2 1.403(9)
C2 C3 1.378(8)
C2 C15 1.522(8)
C3 C4 1.409(8)
C3 C22 1.532(8)
C4 C5 1.390(8)
C4 C7 1.447(8)
C5 C6 1.380(8)
C5 C36 1.530(8)
C6 C29 1.537(8)
C7 C8 1.171(8)
C8 C9 1.481(9)
C9 C10 1.384(8)
C9 C14 1.408(8)
C10 C11 1.402(9)
C10 C43 1.524(8)
C11 C12 1.410(9)
C11 C50 1.542(9)
C12 C13 1.398(9)
C13 C14 1.385(9)
C13 C57 1.527(9)
C14 C64 1.509(9)
C15 C24 1.538(9)
C15 C16 1.559(9)
C16 C21 1.389(9)
C16 C17 1.389(9)
C17 C18 1.399(11)
C18 C19 1.383(11)
C19 C20 1.377(11)
C20 C21 1.383(9)
C21 C22 1.529(9)
C22 C23 1.537(8)
C23 C28 1.375(9)
C23 C24 1.414(9)
C24 C25 1.378(9)
C25 C26 1.411(10)
C26 C27 1.362(9)
C27 C28 1.397(10)
C29 C42 1.495(9)
C29 C30 1.518(9)
C30 C35 1.377(9)
C30 C31 1.387(9)
C31 C32 1.412(10)
C32 C33 1.378(10)
C33 C34 1.364(10)
C34 C35 1.395(9)
C35 C36 1.535(8)
C36 C37 1.507(9)
C37 C38 1.373(9)
C37 C42 1.414(9)
C38 C39 1.420(10)
C39 C40 1.355(11)
C40 C41 1.424(12)
C41 C42 1.409(10)
C43 C56 1.519(9)
C43 C44 1.528(9)
C44 C45 1.399(9)
C44 C49 1.422(9)
C45 C46 1.387(10)
C46 C47 1.367(10)
C47 C48 1.419(10)
C48 C49 1.355(9)
C49 C50 1.532(9)
C50 C51 1.518(9)
C51 C52 1.372(9)
C51 C56 1.399(9)
C52 C53 1.381(10)
C53 C54 1.378(10)
C54 C55 1.390(10)
C55 C56 1.385(9)
C57 C70 1.519(10)
C57 C58 1.537(9)
C58 C59 1.375(9)
C58 C63 1.411(9)
C59 C60 1.415(10)
C60 C61 1.387(10)
C61 C62 1.373(10)
C62 C63 1.387(9)
C63 C64 1.546(9)
C64 C65 1.517(9)
C65 C70 1.397(9)
C65 C66 1.400(10)
C66 C67 1.377(11)
C67 C68 1.411(12)
C68 C69 1.407(12)
C69 C70 1.383(10)
C71 C72 1.484(9)
C72 C73 1.524(12)
C73 C74 1.544(12)
C74 C75 1.524(9)
C74 C75' 1.531(10)
C75 C76 1.549(9)
C76 C77 1.521(10)
C77 C78 1.543(10)
C75' C76' 1.537(10)
C76' C77' 1.543(10)
C77' C78' 1.537(10)
O3 C79 1.400(11)
O4 C80 1.327(8)
O5 C81 1.416(18)
